data_2008732
loop_
_publ_author_name
'Ramos Silva, M.'
'Matos Beja, A.'
'Paix\~ao, J. A.'
'Alte da Veiga, L.'
'Barbosa, D. M.'
'Soares, M. I. L.'
'Pinho e Melo, T. M. V. D.'
'Rocha Gonsalves, A. M. d'A.'

_publ_section_title
(<i>R</i>)-Spiro[(2<i>R</i>)-<i>N</i>-acetyl-2-phenyl-1,3-thiazolidine-4,3'-(3a'<i>R</i>,6a'<i>S</i>)-5',6a'-dimethyl-3a',-6a'-dihydro-3<i>H</i>-furo[2,3-<i>b</i>]furan-2-one]
_journal_issue 7
_journal_name_full 'Acta Crystallographica Section C'
_journal_page_first 1094
_journal_page_last 1096
_journal_paper_doi 10.1107/S010827019900308X
_journal_volume 55
_journal_year 1999
_chemical_formula_moiety 'C18 H19 N O4 S'
_chemical_formula_sum 'C18 H19 N O4 S'
_chemical_formula_weight 345.40
_chemical_melting_point 476
_chemical_name_systematic
;
 (R)-Spiro[(2R)-N-acetyl-2-phenyl-1,3-thiazolidine-5,3'-(3a'R,6a'S)-
 5',6'-dimethyl-3a',6a'-dihydro-3H-furo[2,3-b]furan-2-one]
;
_space_group_IT_number 96
_symmetry_cell_setting tetragonal
_symmetry_space_group_name_Hall 'P 4nw 2abw'
_symmetry_space_group_name_H-M 'P 43 21 2'
_audit_creation_method SHELXL-97
_cell_angle_alpha 90.00
_cell_angle_beta 90.00
_cell_angle_gamma 90.00
_cell_formula_units_Z 8
_cell_length_a 8.321(8)
_cell_length_b 8.321(8)
_cell_length_c 48.92(2)
_cell_measurement_reflns_used 25
_cell_measurement_temperature 293(2)
_cell_measurement_theta_max 25.94
_cell_measurement_theta_min 12.10
_cell_volume 3387(5)
_computing_cell_refinement 'CAD-4 Software'
_computing_data_collection 'CAD-4 Software (Enraf-Nonius, 1989)'
_computing_data_reduction 'SDP-Plus (Frenz, 1985)'
_computing_molecular_graphics 'ORTEPII (Johnson, 1976)'
_computing_publication_material 'SHELXL97 (Sheldrick, 1997)'
_computing_structure_refinement 'SHELXL97 (Sheldrick, 1997)'
_computing_structure_solution 'SHELXS97 (Sheldrick, 1990)'
_diffrn_ambient_temperature 293(2)
_diffrn_measured_fraction_theta_full 0.993
_diffrn_measured_fraction_theta_max 0.993
_diffrn_measurement_device_type 'Enraf-Nonius CAD-4 diffractometer'
_diffrn_measurement_method 'profile data from \w-2\q scans'
_diffrn_radiation_monochromator graphite
_diffrn_radiation_source 'rotating anode generator'
_diffrn_radiation_type 'Cu K\a'
_diffrn_radiation_wavelength 1.5418
_diffrn_reflns_av_R_equivalents 0.0684
_diffrn_reflns_av_sigmaI/netI 0.0485
_diffrn_reflns_limit_h_max 9
_diffrn_reflns_limit_h_min 0
_diffrn_reflns_limit_k_max 10
_diffrn_reflns_limit_k_min 0
_diffrn_reflns_limit_l_max 57
_diffrn_reflns_limit_l_min 0
_diffrn_reflns_number 4537
_diffrn_reflns_theta_full 67.81
_diffrn_reflns_theta_max 67.81
_diffrn_reflns_theta_min 3.61
_diffrn_standards_decay_% 5
_diffrn_standards_interval_time 180
_diffrn_standards_number 3
_exptl_absorpt_coefficient_mu 1.887
_exptl_absorpt_correction_T_max 0.601
_exptl_absorpt_correction_T_min 0.487
_exptl_absorpt_correction_type '\Y scan'
_exptl_absorpt_process_details
;
(North et al., 1968)
;
_exptl_crystal_colour 'light yellow'
_exptl_crystal_density_diffrn 1.355
_exptl_crystal_density_method 'not measured'
_exptl_crystal_description prismatic
_exptl_crystal_F_000 1456
_exptl_crystal_size_max 0.46
_exptl_crystal_size_mid 0.42
_exptl_crystal_size_min 0.27
_refine_diff_density_max 0.202
_refine_diff_density_min -0.203
_refine_ls_abs_structure_details 'Flack (1983)'
_refine_ls_abs_structure_Flack 0.01(3)
_refine_ls_extinction_coef 0.0030(3)
_refine_ls_extinction_method 'SHELXL97 (Sheldrick, 1997)'
_refine_ls_goodness_of_fit_ref 1.048
_refine_ls_hydrogen_treatment constr
_refine_ls_matrix_type full
_refine_ls_number_parameters 215
_refine_ls_number_reflns 2848
_refine_ls_number_restraints 0
_refine_ls_restrained_S_all 1.048
_refine_ls_R_factor_all 0.0518
_refine_ls_R_factor_gt 0.0444
_refine_ls_shift/su_max 0.000
_refine_ls_shift/su_mean 0.000
_refine_ls_structure_factor_coef Fsqd
_refine_ls_weighting_details 'calc w = 1/[\s^2^(Fo^2^)+(0.0613P)^2^+1.0005P] where P=(Fo^2^+2Fc^2^)/3'
_refine_ls_weighting_scheme calc
_refine_ls_wR_factor_ref 0.1212
_reflns_number_gt 2536
_reflns_number_total 2848
_reflns_threshold_expression I>2\s(I)
_cod_data_source_file sk1275.cif
_cod_data_source_block dmb24
_cod_original_sg_symbol_Hall 'P 41n 2abw'
_cod_database_code 2008732
_cod_database_fobs_code 2008732

loop_
_symmetry_equiv_pos_as_xyz
'x, y, z'
'-y-1/2, x-1/2, z-1/4'
'-x, -y, z-1/2'
'y-1/2, -x-1/2, z+1/4'
'x-1/2, -y-1/2, -z+1/4'
'-x-1/2, y-1/2, -z-1/4'
'y, x, -z'
'-y, -x, -z-1/2'

loop_
_atom_site_label
_atom_site_fract_x
_atom_site_fract_y
_atom_site_fract_z
_atom_site_U_iso_or_equiv
_atom_site_adp_type
_atom_site_calc_flag
_atom_site_refinement_flags
_atom_site_occupancy
_atom_site_disorder_assembly
_atom_site_disorder_group
_atom_site_type_symbol
S1 0.24026(11) 0.32177(11) -0.040240(16) 0.0723(3) Uani d . 1 . . S
N1 0.4765(3) 0.3693(2) -0.07386(4) 0.0430(5) Uani d . 1 . . N
O1 0.5219(3) 0.7842(2) -0.08044(4) 0.0584(5) Uani d . 1 . . O
O2 0.6192(3) 0.4700(2) -0.10843(4) 0.0611(5) Uani d . 1 . . O
O3 0.6760(3) 0.6420(3) -0.05214(5) 0.0781(7) Uani d . 1 . . O
O6' 0.2704(3) 0.8874(2) -0.08931(4) 0.0580(5) Uani d . 1 . . O
C2 0.4140(3) 0.2360(3) -0.05737(5) 0.0513(6) Uani d . 1 . . C
H2 0.3776 0.1504 -0.0697 0.062 Uiso calc R 1 . . H
C4 0.3455(4) 0.5098(4) -0.03824(5) 0.0592(8) Uani d . 1 . . C
H4A 0.2722 0.5971 -0.0341 0.071 Uiso calc R 1 . . H
H4B 0.4284 0.5061 -0.0243 0.071 Uiso calc R 1 . . H
C5 0.4190(3) 0.5300(3) -0.06674(5) 0.0442(6) Uani d . 1 . . C
C6 0.5337(4) 0.1661(4) -0.03731(5) 0.0576(8) Uani d . 1 . . C
C7 0.6797(5) 0.2325(5) -0.03205(6) 0.0749(10) Uani d . 1 . . C
H7 0.7105 0.3256 -0.0412 0.090 Uiso calc R 1 . . H
C8 0.7840(6) 0.1622(7) -0.01309(8) 0.1056(17) Uani d . 1 . . C
H8 0.8847 0.2066 -0.0098 0.127 Uiso calc R 1 . . H
C9 0.7350(9) 0.0248(7) 0.00077(8) 0.125(2) Uani d . 1 . . C
H9 0.8017 -0.0212 0.0139 0.150 Uiso calc R 1 . . H
C10 0.5897(9) -0.0423(6) -0.00479(8) 0.119(2) Uani d . 1 . . C
H10 0.5581 -0.1350 0.0044 0.143 Uiso calc R 1 . . H
C11 0.4894(6) 0.0256(4) -0.02380(6) 0.0866(13) Uani d . 1 . . C
H11 0.3911 -0.0224 -0.0277 0.104 Uiso calc R 1 . . H
C12 0.5750(3) 0.3512(3) -0.09597(5) 0.0478(6) Uani d . 1 . . C
C13 0.6196(5) 0.1847(4) -0.10418(7) 0.0688(9) Uani d . 1 . . C
H13A 0.6876 0.1886 -0.1200 0.103 Uiso calc R 1 . . H
H13B 0.5241 0.1248 -0.1084 0.103 Uiso calc R 1 . . H
H13C 0.6760 0.1334 -0.0895 0.103 Uiso calc R 1 . . H
C14 0.4239(4) 0.7813(4) -0.12648(6) 0.0625(8) Uani d . 1 . . C
H14A 0.4673 0.8867 -0.1295 0.094 Uiso calc R 1 . . H
H14B 0.3296 0.7672 -0.1375 0.094 Uiso calc R 1 . . H
H14C 0.5026 0.7020 -0.1314 0.094 Uiso calc R 1 . . H
C15 -0.0009(2) 0.9258(2) -0.07242(3) 0.0716(9) Uani d . 1 . . C
H15A -0.0882 0.8665 -0.0645 0.107 Uiso calc R 1 . . H
H15B -0.0373 0.9791 -0.0887 0.107 Uiso calc R 1 . . H
H15C 0.0370 1.0042 -0.0595 0.107 Uiso calc R 1 . . H
C2' 0.5560(2) 0.6517(2) -0.06556(5) 0.0547(7) Uani d R 1 . . C
C3a' 0.3034(2) 0.6024(2) -0.08831(4) 0.0450(6) Uani d R 1 . . C
H3' 0.2937 0.5307 -0.1041 0.054 Uiso calc R 1 . . H
C4' 0.1415(4) 0.6552(4) -0.07880(6) 0.0543(7) Uani d . 1 . . C
H4' 0.0596 0.5865 -0.0733 0.065 Uiso calc R 1 . . H
C5' 0.1312(4) 0.8143(3) -0.07939(5) 0.0529(7) Uani d . 1 . . C
C6a' 0.3802(3) 0.7623(3) -0.09672(5) 0.0491(6) Uani d . 1 . . C

loop_
_atom_site_aniso_label
_atom_site_aniso_U_11
_atom_site_aniso_U_22
_atom_site_aniso_U_33
_atom_site_aniso_U_12
_atom_site_aniso_U_13
_atom_site_aniso_U_23
S1 0.0736(5) 0.0710(5) 0.0724(5) 0.0162(4) 0.0286(4) 0.0243(4)
N1 0.0539(12) 0.0337(10) 0.0415(9) 0.0060(9) 0.0079(9) 0.0004(8)
O1 0.0656(13) 0.0379(10) 0.0717(12) -0.0048(9) -0.0126(10) -0.0018(9)
O2 0.0709(14) 0.0515(12) 0.0610(11) -0.0009(10) 0.0209(10) 0.0061(9)
O3 0.0735(15) 0.0680(15) 0.0929(15) 0.0010(13) -0.0332(13) -0.0092(12)
O6' 0.0742(14) 0.0377(10) 0.0622(10) 0.0092(9) 0.0085(10) -0.0016(8)
C2 0.0641(17) 0.0425(14) 0.0475(13) 0.0022(13) 0.0064(11) 0.0086(11)
C4 0.075(2) 0.0622(17) 0.0405(12) 0.0257(15) 0.0068(13) -0.0010(12)
C5 0.0556(15) 0.0386(13) 0.0385(11) 0.0064(11) -0.0009(10) -0.0016(9)
C6 0.080(2) 0.0497(15) 0.0427(13) 0.0218(15) 0.0052(13) 0.0023(12)
C7 0.086(2) 0.082(2) 0.0563(16) 0.036(2) -0.0046(16) -0.0014(16)
C8 0.108(3) 0.142(4) 0.066(2) 0.071(3) -0.020(2) -0.027(2)
C9 0.197(6) 0.131(4) 0.0466(18) 0.118(5) -0.014(3) -0.009(2)
C10 0.217(7) 0.085(3) 0.055(2) 0.076(4) 0.007(3) 0.019(2)
C11 0.144(4) 0.056(2) 0.0592(17) 0.031(2) 0.011(2) 0.0173(15)
C12 0.0508(15) 0.0454(15) 0.0472(13) 0.0029(12) 0.0062(11) -0.0003(11)
C13 0.085(2) 0.0515(18) 0.0700(18) 0.0117(16) 0.0185(16) -0.0090(14)
C14 0.084(2) 0.0500(17) 0.0540(14) 0.0073(15) 0.0088(14) 0.0069(12)
C15 0.082(2) 0.068(2) 0.0649(16) 0.0267(17) 0.0099(16) 0.0084(15)
C2' 0.0611(18) 0.0472(16) 0.0559(14) 0.0041(13) -0.0092(13) -0.0101(12)
C3a' 0.0550(16) 0.0358(12) 0.0442(12) 0.0006(11) -0.0055(11) -0.0022(10)
C4' 0.0524(16) 0.0500(16) 0.0606(15) 0.0041(13) -0.0054(12) 0.0052(12)
C5' 0.0614(18) 0.0518(16) 0.0456(13) 0.0095(13) -0.0005(11) 0.0032(11)
C6a' 0.0611(16) 0.0371(13) 0.0492(13) 0.0028(12) -0.0008(11) 0.0000(11)

loop_
_atom_type_symbol
_atom_type_description
_atom_type_scat_dispersion_real
_atom_type_scat_dispersion_imag
_atom_type_scat_source
C C 0.0181 0.0091 'International Tables Vol C Tables 4.2.6.8 and 6.1.1.4'
S S 0.3331 0.5567 'International Tables Vol C Tables 4.2.6.8 and 6.1.1.4'
O O 0.0492 0.0322 'International Tables Vol C Tables 4.2.6.8 and 6.1.1.4'
N N 0.0311 0.0180 'International Tables Vol C Tables 4.2.6.8 and 6.1.1.4'
H H 0.0000 0.0000 'International Tables Vol C Tables 4.2.6.8 and 6.1.1.4'

loop_
_geom_angle_atom_site_label_1
_geom_angle_atom_site_label_2
_geom_angle_atom_site_label_3
_geom_angle
_geom_angle_publ_flag
C4 S1 C2 88.82(13) yes
C12 N1 C5 119.1(2) yes
C12 N1 C2 124.4(2) yes
C5 N1 C2 116.43(19) yes
C2' O1 C6a' 111.61(18) yes
C5' O6' C6a' 107.5(2) yes
N1 C2 C6 114.5(2) ?
N1 C2 S1 103.78(18) yes
C6 C2 S1 112.04(18) ?
N1 C2 H2 108.8 ?
C6 C2 H2 108.8 ?
S1 C2 H2 108.8 ?
C5 C4 S1 103.96(18) ?
C5 C4 H4A 111.0 ?
S1 C4 H4A 111.0 ?
C5 C4 H4B 111.0 ?
S1 C4 H4B 111.0 ?
H4A C4 H4B 109.0 ?
N1 C5 C2' 111.8(2) ?
N1 C5 C4 104.3(2) yes
C2' C5 C4 109.7(2) ?
N1 C5 C3a' 113.35(18) ?
C2' C5 C3a' 103.41(19) yes
C4 C5 C3a' 114.5(2) ?
C7 C6 C11 119.2(3) ?
C7 C6 C2 123.7(3) ?
C11 C6 C2 117.1(3) ?
C6 C7 C8 120.7(4) ?
C6 C7 H7 119.7 ?
C8 C7 H7 119.7 ?
C9 C8 C7 119.0(5) ?
C9 C8 H8 120.5 ?
C7 C8 H8 120.5 ?
C10 C9 C8 120.1(4) ?
C10 C9 H9 120.0 ?
C8 C9 H9 120.0 ?
C9 C10 C11 120.5(5) ?
C9 C10 H10 119.7 ?
C11 C10 H10 119.7 ?
C10 C11 C6 120.4(5) ?
C10 C11 H11 119.8 ?
C6 C11 H11 119.8 ?
O2 C12 N1 119.2(2) ?
O2 C12 C13 123.0(2) ?
N1 C12 C13 117.8(2) ?
C12 C13 H13A 109.5 ?
C12 C13 H13B 109.5 ?
H13A C13 H13B 109.5 ?
C12 C13 H13C 109.5 ?
H13A C13 H13C 109.5 ?
H13B C13 H13C 109.5 ?
C6a' C14 H14A 109.5 ?
C6a' C14 H14B 109.5 ?
H14A C14 H14B 109.5 ?
C6a' C14 H14C 109.5 ?
H14A C14 H14C 109.5 ?
H14B C14 H14C 109.5 ?
C5' C15 H15A 109.5 ?
C5' C15 H15B 109.5 ?
H15A C15 H15B 109.5 ?
C5' C15 H15C 109.5 ?
H15A C15 H15C 109.5 ?
H15B C15 H15C 109.5 ?
O3 C2' O1 121.6(2) ?
O3 C2' C5 126.8(2) ?
O1 C2' C5 111.36(18) yes
C4' C3a' C6a' 101.81(18) yes
C4' C3a' C5 117.6(2) ?
C6a' C3a' C5 105.13(17) ?
C4' C3a' H3' 110.6 ?
C6a' C3a' H3' 110.6 ?
C5 C3a' H3' 110.6 ?
C5' C4' C3a' 110.2(3) yes
C5' C4' H4' 124.9 ?
C3a' C4' H4' 124.9 ?
C4' C5' O6' 112.9(3) yes
C4' C5' C15 132.0(3) ?
O6' C5' C15 115.1(2) ?
O6' C6a' O1 107.0(2) ?
O6' C6a' C14 108.8(2) ?
O1 C6a' C14 108.9(2) ?
O6' C6a' C3a' 107.3(2) yes
O1 C6a' C3a' 107.70(19) ?
C14 C6a' C3a' 116.8(2) ?

loop_
_geom_bond_atom_site_label_1
_geom_bond_atom_site_label_2
_geom_bond_site_symmetry_2
_geom_bond_distance
_geom_bond_publ_flag
S1 C4 . 1.795(4) yes
S1 C2 . 1.817(3) yes
N1 C12 . 1.365(3) ?
N1 C5 . 1.463(3) ?
N1 C2 . 1.467(3) ?
O1 C2' . 1.351(3) yes
O1 C6a' . 1.434(4) yes
O2 C12 . 1.219(3) ?
O3 C2' . 1.198(3) ?
O6' C5' . 1.395(4) yes
O6' C6a' . 1.432(3) yes
C2 C6 . 1.514(4) ?
C2 H2 . 0.9800 ?
C4 C5 . 1.532(3) ?
C4 H4A . 0.9700 ?
C4 H4B . 0.9700 ?
C5 C2' . 1.525(4) ?
C5 C3a' . 1.550(3) ?
C6 C7 . 1.359(5) ?
C6 C11 . 1.392(5) ?
C7 C8 . 1.399(5) ?
C7 H7 . 0.9300 ?
C8 C9 . 1.390(8) ?
C8 H8 . 0.9300 ?
C9 C10 . 1.359(9) ?
C9 H9 . 0.9300 ?
C10 C11 . 1.372(6) ?
C10 H10 . 0.9300 ?
C11 H11 . 0.9300 ?
C12 C13 . 1.489(4) ?
C13 H13A . 0.9600 ?
C13 H13B . 0.9600 ?
C13 H13C . 0.9600 ?
C14 C6a' . 1.509(4) ?
C14 H14A . 0.9600 ?
C14 H14B . 0.9600 ?
C14 H14C . 0.9600 ?
C15 C5' . 1.478(4) ?
C15 H15A . 0.9600 ?
C15 H15B . 0.9600 ?
C15 H15C . 0.9600 ?
C3a' C4' . 1.491(4) yes
C3a' C6a' . 1.533(3) ?
C3a' H3' . 0.9800 ?
C4' C5' . 1.327(4) yes
C4' H4' . 0.9300 ?

loop_
_geom_torsion_atom_site_label_1
_geom_torsion_atom_site_label_2
_geom_torsion_atom_site_label_3
_geom_torsion_atom_site_label_4
_geom_torsion
C12 N1 C2 C6 77.9(3)
C5 N1 C2 C6 -106.2(3)
C12 N1 C2 S1 -159.7(2)
C5 N1 C2 S1 16.2(3)
C4 S1 C2 N1 -34.84(18)
C4 S1 C2 C6 89.2(2)
C2 S1 C4 C5 44.74(19)
C12 N1 C5 C2' -49.6(3)
C2 N1 C5 C2' 134.3(2)
C12 N1 C5 C4 -168.1(2)
C2 N1 C5 C4 15.8(3)
C12 N1 C5 C3a' 66.8(3)
C2 N1 C5 C3a' -109.3(2)
S1 C4 C5 N1 -41.0(2)
S1 C4 C5 C2' -160.88(17)
S1 C4 C5 C3a' 83.4(2)
N1 C2 C6 C7 8.4(4)
S1 C2 C6 C7 -109.4(3)
N1 C2 C6 C11 -171.4(2)
S1 C2 C6 C11 70.8(3)
C11 C6 C7 C8 -0.7(4)
C2 C6 C7 C8 179.5(3)
C6 C7 C8 C9 -1.3(5)
C7 C8 C9 C10 2.1(6)
C8 C9 C10 C11 -0.8(7)
C9 C10 C11 C6 -1.2(6)
C7 C6 C11 C10 2.0(5)
C2 C6 C11 C10 -178.2(3)
C5 N1 C12 O2 3.7(4)
C2 N1 C12 O2 179.4(3)
C5 N1 C12 C13 -174.7(3)
C2 N1 C12 C13 1.1(4)
C6a' O1 C2' O3 174.6(2)
C6a' O1 C2' C5 -9.8(3)
N1 C5 C2' O3 -55.0(3)
C4 C5 C2' O3 60.2(3)
C3a' C5 C2' O3 -177.3(2)
N1 C5 C2' O1 129.63(19)
C4 C5 C2' O1 -115.2(2)
C3a' C5 C2' O1 7.3(3)
N1 C5 C3a' C4' 124.0(2)
C2' C5 C3a' C4' -114.7(2)
C4 C5 C3a' C4' 4.6(3)
N1 C5 C3a' C6a' -123.6(2)
C2' C5 C3a' C6a' -2.3(2)
C4 C5 C3a' C6a' 117.0(2)
C6a' C3a' C4' C5' -4.3(3)
C5 C3a' C4' C5' 109.9(2)
C3a' C4' C5' O6' 1.7(3)
C3a' C4' C5' C15 179.3(3)
C6a' O6' C5' C4' 2.0(3)
C6a' O6' C5' C15 -176.0(2)
C5' O6' C6a' O1 -120.1(2)
C5' O6' C6a' C14 122.4(2)
C5' O6' C6a' C3a' -4.7(3)
C2' O1 C6a' O6' 122.9(2)
C2' O1 C6a' C14 -119.6(2)
C2' O1 C6a' C3a' 7.9(3)
C4' C3a' C6a' O6' 5.4(2)
C5 C3a' C6a' O6' -117.7(2)
C4' C3a' C6a' O1 120.2(2)
C5 C3a' C6a' O1 -2.9(2)
C4' C3a' C6a' C14 -116.9(3)
C5 C3a' C6a' C14 120.0(3)

loop_
_cod_related_entry_id
_cod_related_entry_database
_cod_related_entry_code
1 ChemSpider 356311
